data_4130714
loop_
_publ_author_name
'Corcos, Amanda R.'
'Pap, J\'ozsef S'
'Yang, Tzuhsiung'
'Berry, John F.'

_publ_section_title
;
 A Synthetic Oxygen Atom Transfer Photocycle from a Diruthenium Oxyanion
 Complex.
;
_journal_issue 31
_journal_name_full 'Journal of the American Chemical Society'
_journal_page_first 10032
_journal_page_last 10040
_journal_paper_doi 10.1021/jacs.6b05942
_journal_volume 138
_journal_year 2016
_chemical_formula_moiety 'C20 H12 Cl5 N4 O8 Ru2, 2(C H2 Cl2)'
_chemical_formula_sum 'C22 H16 Cl9 N4 O8 Ru2'
_chemical_formula_weight 985.58
_space_group_crystal_system monoclinic
_space_group_IT_number 14
_space_group_name_Hall '-P 2yn'
_space_group_name_H-M_alt 'P 1 21/n 1'
_atom_sites_solution_hydrogens geom
_atom_sites_solution_primary direct
_cell_angle_alpha 90
_cell_angle_beta 93.965(3)
_cell_angle_gamma 90
_cell_formula_units_Z 4
_cell_length_a 11.5392(6)
_cell_length_b 16.7038(9)
_cell_length_c 16.6387(9)
_cell_measurement_reflns_used 5105
_cell_measurement_temperature 100.1
_cell_measurement_theta_max 26.360
_cell_measurement_theta_min 2.413
_cell_volume 3199.4(3)
_computing_data_collection 'APEX2 Ver. 2014.11-0 (Bruker-AXS, 2014)'
_computing_molecular_graphics 'OLEX2 (Dolomanov et al., 2009)'
_computing_publication_material 'OLEX2 (Dolomanov et al., 2009)'
_computing_structure_refinement 'XL (Sheldrick, 2015b)'
_computing_structure_solution 'XT (Sheldrick, 2015a)'
_diffrn_ambient_temperature 100.1
_diffrn_detector_area_resol_mean 7.9
_diffrn_detector_type 'CCD area detector'
_diffrn_measured_fraction_theta_full 1.000
_diffrn_measured_fraction_theta_max 0.999
_diffrn_measurement_device 'three-circle diffractometer'
_diffrn_radiation_collimation 'focusing mirrors'
_diffrn_radiation_monochromator 'mirror optics'
_diffrn_radiation_probe x-ray
_diffrn_radiation_type MoK\a
_diffrn_radiation_wavelength 0.71073
_diffrn_reflns_av_unetI/netI 0.0325
_diffrn_reflns_Laue_measured_fraction_full 1.000
_diffrn_reflns_Laue_measured_fraction_max 0.999
_diffrn_reflns_limit_h_max 14
_diffrn_reflns_limit_h_min -14
_diffrn_reflns_limit_k_max 20
_diffrn_reflns_limit_k_min 0
_diffrn_reflns_limit_l_max 20
_diffrn_reflns_limit_l_min 0
_diffrn_reflns_number 6580
_diffrn_reflns_point_group_measured_fraction_full 1.000
_diffrn_reflns_point_group_measured_fraction_max 0.999
_diffrn_reflns_theta_full 25.000
_diffrn_reflns_theta_max 26.415
_diffrn_reflns_theta_min 1.730
_diffrn_source 'microfocus sealed X-ray tube'
_diffrn_source_type 'Incoatec I\ms'
_exptl_absorpt_coefficient_mu 1.748
_exptl_absorpt_correction_T_max 0.745372
_exptl_absorpt_correction_T_min 0.614358
_exptl_absorpt_correction_type multi-scan
_exptl_absorpt_process_details
;
 TWINABS-2012/1 (Bruker,2012) was used for absorption correction.
 
For component 1:
 wR2(int) was 0.1513 before and 0.0575 after correction.
 The Ratio of minimum to maximum transmission not present.
 The \l/2 correction factor is Not present
 
For component 2:
 wR2(int) was 0.1653 before and 0.0604 after correction.
 The Ratio of minimum to maximum transmission is 0.83.
 The \l/2 correction factor is Not present

Final HKLF 4 output contains 111351 reflections, Rint = 0.0660
 (45816 with I > 3sig(I), Rint = 0.0499)
;
_exptl_crystal_colour violet
_exptl_crystal_colour_primary violet
_exptl_crystal_density_diffrn 2.046
_exptl_crystal_density_method 'not measured'
_exptl_crystal_description plate
_exptl_crystal_F_000 1924
_exptl_crystal_size_max 0.166
_exptl_crystal_size_mid 0.155
_exptl_crystal_size_min 0.094
_refine_diff_density_max 1.215
_refine_diff_density_min -0.684
_refine_diff_density_rms 0.134
_refine_ls_extinction_method none
_refine_ls_goodness_of_fit_ref 1.058
_refine_ls_hydrogen_treatment constr
_refine_ls_matrix_type full
_refine_ls_number_parameters 468
_refine_ls_number_reflns 6580
_refine_ls_number_restraints 132
_refine_ls_restrained_S_all 1.061
_refine_ls_R_factor_all 0.0617
_refine_ls_R_factor_gt 0.0473
_refine_ls_shift/su_max 0.001
_refine_ls_shift/su_mean 0.000
_refine_ls_structure_factor_coef Fsqd
_refine_ls_weighting_details 'w=1/[\s^2^(Fo^2^)+(0.0310P)^2^+16.7071P] where P=(Fo^2^+2Fc^2^)/3'
_refine_ls_weighting_scheme calc
_refine_ls_wR_factor_gt 0.1021
_refine_ls_wR_factor_ref 0.1122
_reflns_Friedel_coverage 0.000
_reflns_number_gt 5531
_reflns_number_total 6580
_reflns_threshold_expression 'I > 2\s(I)'
_cod_data_source_file ja6b05942_si_002.cif
_cod_data_source_block compound5
_cod_database_code 4130714
_shelx_space_group_comment
;
The symmetry employed for this shelxl refinement is uniquely defined
by the following loop, which should always be used as a source of
symmetry information in preference to the above space-group names.
They are only intended as comments.
;
_shelx_estimated_absorpt_t_max 0.853
_shelx_estimated_absorpt_t_min 0.760
_olex2_refinement_description
;
1. Twinned data refinement
 Scales: 0.5974(11) 0.4026(11)
2. Fixed Uiso
 At 1.2 times of:
  All C(H) groups, All C(H,H) groups
3. Restrained distances
 Cl9A-C22A = Cl9-C22 = Cl8-C22 = Cl8A-C22A = Cl7A-C21A = Cl6A-C21A = Cl7-C21 =
 Cl6-C21
 1.73922 with sigma of 0.01
 Cl6-Cl7 = Cl6A-Cl7A = Cl8-Cl9 = Cl8A-Cl9A
 2.89928 with sigma of 0.01
4. Uiso/Uaniso restraints and constraints
Cl8A \\sim Cl9A \\sim C22A \\sim Cl8 \\sim Cl9 \\sim C22: within 2A with sigma
of 0.01 and sigma for terminal atoms of 0.02
Cl6 \\sim Cl7 \\sim C21 \\sim Cl6A \\sim Cl7A \\sim C21A: within 2A with sigma
of 0.01 and sigma for terminal atoms of 0.02
Uanis(Ru1) = Uanis(Ru1A)
5. Others
 Sof(Cl8A)=Sof(Cl9A)=Sof(C22A)=Sof(H22A)=Sof(H22B)=1-FVAR(1)
 Sof(Cl8)=Sof(Cl9)=Sof(C22)=Sof(H22C)=Sof(H22D)=FVAR(1)
 Sof(Cl6A)=Sof(Cl7A)=Sof(C21A)=Sof(H21C)=Sof(H21D)=1-FVAR(2)
 Sof(Cl6)=Sof(Cl7)=Sof(C21)=Sof(H21A)=Sof(H21B)=FVAR(2)
 1(DFIX)=FVAR(3)
 1(DFIX)=1.667*FVAR(4)
 Sof(Ru1A)=1-FVAR(4)
 Sof(Ru1)=FVAR(4)
6.a Secondary CH2 refined with riding coordinates:
 C22A(H22A,H22B), C22(H22C,H22D), C21(H21A,H21B), C21A(H21C,H21D)
6.b Aromatic/amide H refined with riding coordinates:
 C2(H2), C3(H3), C4(H4), C7(H7), C8(H8), C9(H9), C12(H12), C13(H13), C14(H14),
 C17(H17), C18(H18), C19(H19)
;
_shelx_shelxl_version_number 2014/7
_olex2_submission_special_instructions 'No special instructions were received'

loop_
_space_group_symop_operation_xyz
'x, y, z'
'-x+1/2, y+1/2, -z+1/2'
'-x, -y, -z'
'x-1/2, -y-1/2, z-1/2'

loop_
_atom_site_label
_atom_site_type_symbol
_atom_site_fract_x
_atom_site_fract_y
_atom_site_fract_z
_atom_site_U_iso_or_equiv
_atom_site_adp_type
_atom_site_occupancy
_atom_site_site_symmetry_order
_atom_site_calc_flag
_atom_site_refinement_flags_posn
_atom_site_refinement_flags_adp
_atom_site_refinement_flags_occupancy
_atom_site_disorder_assembly
_atom_site_disorder_group
Ru1 Ru 0.49747(5) 0.25159(6) 0.4914(2) 0.0182(3) Uani 0.912(11) 1 d . . P A 1
Ru1A Ru 0.4991(7) 0.2461(6) 0.5170(14) 0.0182(3) Uani 0.088(11) 1 d . . P A 1
Ru2 Ru 0.69326(3) 0.25275(3) 0.50190(3) 0.02006(11) Uani 1 1 d . . . A 1
Cl1 Cl 0.90325(14) 0.12083(10) 0.53287(14) 0.0544(6) Uani 1 1 d . . . A 1
Cl2 Cl 0.89564(16) 0.22997(13) 0.36901(13) 0.0560(5) Uani 1 1 d . . . A 1
Cl3 Cl 0.89737(14) 0.38967(11) 0.48936(14) 0.0515(5) Uani 1 1 d . . . A 1
Cl4 Cl 0.89282(16) 0.28269(12) 0.65278(14) 0.0560(5) Uani 1 1 d . . . A 1
Cl5 Cl 0.20616(10) 0.25680(9) 0.51037(9) 0.0295(3) Uani 1 1 d . . . A 1
O1 O 0.4961(3) 0.1485(2) 0.4323(3) 0.0306(10) Uani 1 1 d . . . A 1
O2 O 0.4947(4) 0.3142(3) 0.3912(3) 0.0325(10) Uani 1 1 d . . . A 1
O3 O 0.4934(3) 0.3532(2) 0.5544(3) 0.0270(9) Uani 1 1 d . . . A 1
O4 O 0.4942(4) 0.1895(2) 0.5938(3) 0.0321(10) Uani 1 1 d . . . A 1
O5 O 0.3048(4) 0.2522(4) 0.4598(3) 0.0479(12) Uani 1 1 d . . . A 1
O6 O 0.2479(5) 0.2857(5) 0.5890(4) 0.081(2) Uani 1 1 d . . . A 1
O7 O 0.1542(6) 0.1835(3) 0.5164(5) 0.076(2) Uani 1 1 d . . . A 1
O8 O 0.1310(5) 0.3147(3) 0.4767(4) 0.0646(17) Uani 1 1 d . . . A 1
N1 N 0.6884(4) 0.1310(3) 0.4735(3) 0.0250(10) Uani 1 1 d . . . A 1
N2 N 0.6846(5) 0.2830(3) 0.3799(3) 0.0330(12) Uani 1 1 d . . . A 1
N3 N 0.6839(4) 0.3738(3) 0.5310(3) 0.0238(10) Uani 1 1 d . . . A 1
N4 N 0.6856(5) 0.2246(3) 0.6225(3) 0.0321(12) Uani 1 1 d . . . A 1
C1 C 0.5854(5) 0.1014(3) 0.4414(4) 0.0277(12) Uani 1 1 d . . . A 1
C2 C 0.5769(5) 0.0199(3) 0.4184(4) 0.0310(13) Uani 1 1 d . . . A 1
H2 H 0.5058 -0.0006 0.3946 0.037 Uiso 1 1 calc R . . A 1
C3 C 0.6712(6) -0.0292(4) 0.4307(4) 0.0373(15) Uani 1 1 d . . . A 1
H3 H 0.6656 -0.0839 0.4154 0.045 Uiso 1 1 calc R . . A 1
C4 C 0.7751(6) 0.0007(4) 0.4656(4) 0.0381(16) Uani 1 1 d . . . A 1
H4 H 0.8412 -0.0328 0.4750 0.046 Uiso 1 1 calc R . . A 1
C5 C 0.7791(5) 0.0796(4) 0.4857(4) 0.0348(15) Uani 1 1 d . . . A 1
C6 C 0.5840(6) 0.3147(4) 0.3476(4) 0.0346(14) Uani 1 1 d . . . A 1
C7 C 0.5763(8) 0.3478(6) 0.2697(5) 0.059(2) Uani 1 1 d . . . A 1
H7 H 0.5088 0.3763 0.2501 0.070 Uiso 1 1 calc R . . A 1
C8 C 0.6670(9) 0.3384(8) 0.2232(6) 0.082(4) Uani 1 1 d . . . A 1
H8 H 0.6608 0.3580 0.1695 0.099 Uiso 1 1 calc R . . A 1
C9 C 0.7664(9) 0.3019(8) 0.2514(5) 0.079(3) Uani 1 1 d . . . A 1
H9 H 0.8294 0.2940 0.2183 0.095 Uiso 1 1 calc R . . A 1
C10 C 0.7715(7) 0.2768(5) 0.3296(5) 0.0472(18) Uani 1 1 d . . . A 1
C11 C 0.5825(5) 0.4010(3) 0.5571(3) 0.0241(12) Uani 1 1 d . . . A 1
C12 C 0.5729(5) 0.4795(3) 0.5853(4) 0.0295(13) Uani 1 1 d . . . A 1
H12 H 0.5027 0.4973 0.6059 0.035 Uiso 1 1 calc R . . A 1
C13 C 0.6658(6) 0.5304(4) 0.5828(4) 0.0380(16) Uani 1 1 d . . . A 1
H13 H 0.6598 0.5839 0.6015 0.046 Uiso 1 1 calc R . . A 1
C14 C 0.7682(6) 0.5039(4) 0.5532(4) 0.0379(15) Uani 1 1 d . . . A 1
H14 H 0.8329 0.5388 0.5505 0.046 Uiso 1 1 calc R . . A 1
C15 C 0.7735(5) 0.4261(3) 0.5278(4) 0.0321(14) Uani 1 1 d . . . A 1
C16 C 0.5823(6) 0.1929(4) 0.6451(4) 0.0347(15) Uani 1 1 d . . . A 1
C17 C 0.5734(7) 0.1653(5) 0.7245(4) 0.051(2) Uani 1 1 d . . . A 1
H17 H 0.5037 0.1404 0.7387 0.061 Uiso 1 1 calc R . . A 1
C18 C 0.6618(8) 0.1739(6) 0.7799(5) 0.068(3) Uani 1 1 d . . . A 1
H18 H 0.6549 0.1541 0.8329 0.081 Uiso 1 1 calc R . . A 1
C19 C 0.7638(8) 0.2114(6) 0.7610(5) 0.065(3) Uani 1 1 d . . . A 1
H19 H 0.8258 0.2208 0.8005 0.078 Uiso 1 1 calc R . . A 1
C20 C 0.7703(6) 0.2343(4) 0.6821(4) 0.0425(17) Uani 1 1 d . . . A 1
Cl8A Cl 0.7997(10) 0.4409(8) 0.7660(8) 0.113(4) Uani 0.275(5) 1 d D U P B 2
Cl9A Cl 0.5668(11) 0.4497(10) 0.8241(9) 0.127(5) Uani 0.275(5) 1 d D U P B 2
C22A C 0.7073(19) 0.412(3) 0.839(2) 0.091(4) Uani 0.275(5) 1 d D U P B 2
H22A H 0.7408 0.4302 0.8923 0.109 Uiso 0.275(5) 1 calc R . P B 2
H22B H 0.7034 0.3529 0.8402 0.109 Uiso 0.275(5) 1 calc R . P B 2
Cl8 Cl 0.7757(3) 0.50698(17) 0.80953(18) 0.0562(9) Uani 0.725(5) 1 d D U P B 1
Cl9 Cl 0.6013(3) 0.3857(3) 0.7855(3) 0.0974(16) Uani 0.725(5) 1 d D U P B 1
C22 C 0.7399(10) 0.4080(7) 0.8296(11) 0.080(3) Uani 0.725(5) 1 d D U P B 1
H22C H 0.7413 0.3996 0.8885 0.096 Uiso 0.725(5) 1 calc R . P B 1
H22D H 0.7978 0.3717 0.8077 0.096 Uiso 0.725(5) 1 calc R . P B 1
Cl6 Cl 0.9515(3) 0.5236(2) 0.3057(2) 0.0786(11) Uani 0.735(4) 1 d D U P C 1
Cl7 Cl 0.7124(3) 0.5675(2) 0.2515(2) 0.0813(12) Uani 0.735(4) 1 d D U P C 1
C21 C 0.8095(8) 0.5388(10) 0.3306(7) 0.089(3) Uani 0.735(4) 1 d D U P C 1
H21A H 0.8099 0.5805 0.3729 0.106 Uiso 0.735(4) 1 calc R . P C 1
H21B H 0.7809 0.4887 0.3540 0.106 Uiso 0.735(4) 1 calc R . P C 1
Cl6A Cl 0.8751(10) 0.6249(7) 0.2709(8) 0.094(3) Uani 0.265(4) 1 d D U P C 2
Cl7A Cl 0.7219(10) 0.4967(6) 0.3075(7) 0.091(3) Uani 0.265(4) 1 d D U P C 2
C21A C 0.761(3) 0.5958(12) 0.327(2) 0.090(5) Uani 0.265(4) 1 d D U P C 2
H21C H 0.7835 0.6021 0.3851 0.108 Uiso 0.265(4) 1 calc R . P C 2
H21D H 0.6928 0.6308 0.3136 0.108 Uiso 0.265(4) 1 calc R . P C 2

loop_
_atom_site_aniso_label
_atom_site_aniso_U_11
_atom_site_aniso_U_22
_atom_site_aniso_U_33
_atom_site_aniso_U_23
_atom_site_aniso_U_13
_atom_site_aniso_U_12
Ru1 0.01515(19) 0.0157(2) 0.0233(9) -0.0003(4) -0.0022(3) -0.00003(18)
Ru1A 0.01515(19) 0.0157(2) 0.0233(9) -0.0003(4) -0.0022(3) -0.00003(18)
Ru2 0.01548(18) 0.01509(19) 0.0292(2) -0.0023(2) -0.00154(15) -0.00030(17)
Cl1 0.0277(8) 0.0360(8) 0.0959(16) -0.0210(10) -0.0214(9) 0.0112(7)
Cl2 0.0363(9) 0.0661(13) 0.0678(13) -0.0262(10) 0.0198(8) -0.0122(9)
Cl3 0.0309(8) 0.0473(10) 0.0780(14) -0.0238(10) 0.0151(9) -0.0173(7)
Cl4 0.0367(9) 0.0509(11) 0.0763(14) -0.0077(10) -0.0265(9) 0.0021(8)
Cl5 0.0191(6) 0.0308(7) 0.0389(7) 0.0031(7) 0.0049(5) 0.0023(5)
O1 0.0187(19) 0.022(2) 0.050(3) -0.0094(19) -0.0064(18) -0.0026(15)
O2 0.033(2) 0.028(2) 0.034(2) -0.0016(19) -0.0090(19) 0.0020(18)
O3 0.0211(19) 0.022(2) 0.037(2) -0.0018(18) -0.0016(17) 0.0017(15)
O4 0.036(2) 0.024(2) 0.037(2) 0.0026(19) 0.005(2) -0.0034(18)
O5 0.023(2) 0.074(3) 0.047(3) -0.010(3) 0.0021(18) 0.001(2)
O6 0.049(3) 0.148(7) 0.046(3) -0.028(4) 0.004(3) -0.007(4)
O7 0.092(5) 0.027(3) 0.114(6) 0.005(3) 0.036(4) -0.019(3)
O8 0.067(4) 0.047(3) 0.081(4) 0.020(3) 0.019(3) 0.031(3)
N1 0.021(2) 0.017(2) 0.036(3) -0.003(2) -0.004(2) 0.0015(17)
N2 0.036(3) 0.028(3) 0.036(3) -0.010(2) 0.007(2) -0.006(2)
N3 0.021(2) 0.018(2) 0.032(3) -0.003(2) -0.003(2) -0.0011(17)
N4 0.037(3) 0.019(2) 0.039(3) -0.008(2) -0.013(2) 0.004(2)
C1 0.027(3) 0.022(3) 0.034(3) -0.005(2) 0.002(2) 0.002(2)
C2 0.029(3) 0.024(3) 0.041(4) -0.008(3) 0.007(3) -0.009(2)
C3 0.039(3) 0.020(3) 0.055(4) -0.007(3) 0.014(3) 0.000(3)
C4 0.035(3) 0.020(3) 0.060(5) -0.003(3) 0.001(3) 0.008(2)
C5 0.023(3) 0.025(3) 0.055(4) -0.006(3) -0.003(3) 0.006(2)
C6 0.044(4) 0.029(3) 0.031(3) -0.001(3) 0.000(3) -0.010(3)
C7 0.064(5) 0.070(6) 0.041(4) 0.015(4) -0.005(4) -0.018(4)
C8 0.069(6) 0.141(11) 0.037(5) 0.013(6) 0.004(4) -0.039(7)
C9 0.058(6) 0.145(11) 0.037(5) -0.013(6) 0.015(4) -0.027(6)
C10 0.047(4) 0.052(5) 0.043(4) -0.017(3) 0.007(3) -0.016(4)
C11 0.026(3) 0.017(3) 0.028(3) 0.002(2) -0.007(2) 0.002(2)
C12 0.031(3) 0.022(3) 0.035(3) -0.009(3) -0.007(3) 0.006(2)
C13 0.043(4) 0.023(3) 0.045(4) -0.007(3) -0.015(3) 0.003(3)
C14 0.036(3) 0.022(3) 0.054(4) -0.002(3) -0.002(3) -0.009(2)
C15 0.027(3) 0.022(3) 0.046(4) -0.002(3) -0.001(3) -0.010(2)
C16 0.055(4) 0.018(3) 0.032(3) 0.003(3) 0.005(3) 0.002(3)
C17 0.058(5) 0.060(5) 0.037(4) 0.015(4) 0.013(4) 0.022(4)
C18 0.070(6) 0.088(7) 0.045(5) 0.021(5) 0.004(4) 0.029(5)
C19 0.071(6) 0.083(7) 0.037(4) -0.006(4) -0.021(4) 0.038(5)
C20 0.043(4) 0.036(4) 0.045(4) -0.005(3) -0.014(3) 0.018(3)
Cl8A 0.128(8) 0.095(7) 0.108(8) 0.033(6) -0.033(7) -0.015(6)
Cl9A 0.137(9) 0.103(9) 0.136(10) 0.005(8) -0.017(8) -0.023(8)
C22A 0.094(8) 0.072(7) 0.102(8) 0.019(7) -0.017(8) -0.018(7)
Cl8 0.0601(17) 0.0413(15) 0.0646(19) 0.0114(13) -0.0142(14) -0.0139(12)
Cl9 0.063(2) 0.081(3) 0.145(4) 0.030(3) -0.017(2) -0.025(2)
C22 0.079(7) 0.065(6) 0.093(7) 0.023(6) -0.017(6) -0.017(6)
Cl6 0.088(2) 0.070(2) 0.076(2) -0.0116(18) -0.0133(19) -0.0146(18)
Cl7 0.097(3) 0.068(2) 0.077(2) -0.0056(18) -0.0081(19) 0.0183(19)
C21 0.110(7) 0.085(7) 0.072(6) -0.006(6) 0.007(6) 0.023(6)
Cl6A 0.087(6) 0.093(7) 0.103(7) -0.007(6) 0.008(6) -0.019(5)
Cl7A 0.098(7) 0.083(7) 0.093(7) -0.006(5) 0.022(6) -0.013(5)
C21A 0.106(9) 0.083(9) 0.081(8) -0.007(8) 0.007(8) 0.010(8)

loop_
_atom_type_symbol
_atom_type_description
_atom_type_scat_dispersion_real
_atom_type_scat_dispersion_imag
_atom_type_scat_source
C C 0.0033 0.0016 'International Tables Vol C Tables 4.2.6.8 and 6.1.1.4'
H H 0.0000 0.0000 'International Tables Vol C Tables 4.2.6.8 and 6.1.1.4'
Cl Cl 0.1484 0.1585 'International Tables Vol C Tables 4.2.6.8 and 6.1.1.4'
N N 0.0061 0.0033 'International Tables Vol C Tables 4.2.6.8 and 6.1.1.4'
O O 0.0106 0.0060 'International Tables Vol C Tables 4.2.6.8 and 6.1.1.4'
Ru Ru -1.2594 0.8363 'International Tables Vol C Tables 4.2.6.8 and 6.1.1.4'

loop_
_geom_angle_atom_site_label_1
_geom_angle_atom_site_label_2
_geom_angle_atom_site_label_3
_geom_angle
O1 Ru1 Ru2 91.11(11)
O1 Ru1 O3 177.2(2)
O1 Ru1 O4 88.4(2)
O1 Ru1 O5 85.08(18)
O2 Ru1 Ru2 91.04(15)
O2 Ru1 O1 92.4(2)
O2 Ru1 O3 89.66(19)
O2 Ru1 O4 177.84(18)
O2 Ru1 O5 80.9(2)
O3 Ru1 Ru2 90.67(11)
O3 Ru1 O5 93.46(17)
O4 Ru1 Ru2 90.93(15)
O4 Ru1 O3 89.5(2)
O4 Ru1 O5 97.2(2)
O5 Ru1 Ru2 170.9(2)
Ru2 Ru1A O2 80.8(6)
Ru2 Ru1A O5 149.7(11)
Ru2 Ru1A C16 77.5(5)
O1 Ru1A Ru2 86.3(5)
O1 Ru1A O2 77.8(7)
O1 Ru1A O5 78.4(5)
O1 Ru1A C16 106.4(6)
O2 Ru1A C16 157.6(4)
O3 Ru1A Ru2 92.7(4)
O3 Ru1A O1 158.4(13)
O3 Ru1A O2 80.8(6)
O3 Ru1A O5 92.2(4)
O3 Ru1A C16 94.4(8)
O4 Ru1A Ru2 102.0(7)
O4 Ru1A O1 94.4(5)
O4 Ru1A O2 171.5(7)
O4 Ru1A O3 107.0(11)
O4 Ru1A O5 105.2(6)
O4 Ru1A C16 28.1(4)
O5 Ru1A O2 70.4(6)
O5 Ru1A C16 131.9(8)
Ru1 Ru2 Ru1A 11.0(5)
N1 Ru2 Ru1 87.87(12)
N1 Ru2 Ru1A 88.1(3)
N1 Ru2 N2 91.0(2)
N2 Ru2 Ru1 86.93(17)
N2 Ru2 Ru1A 97.9(6)
N3 Ru2 Ru1 87.63(12)
N3 Ru2 Ru1A 87.4(3)
N3 Ru2 N1 175.45(17)
N3 Ru2 N2 89.5(2)
N4 Ru2 Ru1 87.89(17)
N4 Ru2 Ru1A 76.9(6)
N4 Ru2 N1 89.7(2)
N4 Ru2 N2 174.7(2)
N4 Ru2 N3 89.37(19)
O6 Cl5 O5 108.3(3)
O7 Cl5 O5 110.9(4)
O7 Cl5 O6 110.6(5)
O7 Cl5 O8 112.8(4)
O8 Cl5 O5 107.0(3)
O8 Cl5 O6 107.0(4)
C1 O1 Ru1 119.4(4)
C1 O1 Ru1A 114.0(5)
C6 O2 Ru1 120.6(4)
C6 O2 Ru1A 121.6(4)
C11 O3 Ru1 119.6(4)
C11 O3 Ru1A 123.1(5)
C16 O4 Ru1 119.0(4)
C16 O4 Ru1A 116.0(5)
Cl5 O5 Ru1 131.4(3)
Cl5 O5 Ru1A 121.4(6)
C1 N1 Ru2 116.9(4)
C5 N1 Ru2 125.0(4)
C5 N1 C1 118.1(5)
C6 N2 Ru2 117.6(4)
C6 N2 C10 115.9(6)
C10 N2 Ru2 126.5(5)
C11 N3 Ru2 117.4(3)
C11 N3 C15 118.3(5)
C15 N3 Ru2 124.3(4)
C16 N4 Ru2 116.6(4)
C20 N4 Ru2 127.3(5)
C20 N4 C16 116.1(6)
O1 C1 N1 119.3(5)
O1 C1 C2 120.8(5)
N1 C1 C2 119.9(5)
C3 C2 C1 119.8(6)
C2 C3 C4 120.2(6)
C5 C4 C3 117.7(6)
N1 C5 Cl1 114.9(4)
N1 C5 C4 124.3(6)
C4 C5 Cl1 120.7(5)
O2 C6 N2 117.8(6)
O2 C6 C7 121.0(7)
N2 C6 C7 121.2(7)
C8 C7 C6 118.6(9)
C7 C8 C9 121.7(9)
C8 C9 C10 116.6(9)
N2 C10 Cl2 115.6(6)
N2 C10 C9 125.5(8)
C9 C10 Cl2 118.8(7)
O3 C11 N3 118.7(5)
O3 C11 C12 120.5(5)
N3 C11 C12 120.8(5)
C13 C12 C11 119.4(6)
C12 C13 C14 120.1(6)
C15 C14 C13 118.1(6)
N3 C15 Cl3 116.3(4)
N3 C15 C14 123.2(6)
C14 C15 Cl3 120.5(5)
O4 C16 N4 119.6(6)
O4 C16 C17 120.3(7)
N4 C16 Ru1A 85.2(4)
N4 C16 C17 120.1(7)
C17 C16 Ru1A 152.5(6)
C18 C17 C16 120.7(8)
C17 C18 C19 120.8(8)
C20 C19 C18 116.4(8)
N4 C20 Cl4 114.4(6)
N4 C20 C19 125.6(8)
C19 C20 Cl4 120.0(6)
Cl8A C22A Cl9A 114.3(9)
Cl8 C22 Cl9 110.1(6)
Cl6 C21 Cl7 115.5(6)
Cl7A C21A Cl6A 111.2(8)

loop_
_geom_bond_atom_site_label_1
_geom_bond_atom_site_label_2
_geom_bond_distance
Ru1 Ru2 2.2540(7)
Ru1 O1 1.982(4)
Ru1 O2 1.966(6)
Ru1 O3 1.997(4)
Ru1 O4 1.997(5)
Ru1 O5 2.249(4)
Ru1A Ru2 2.274(9)
Ru1A O1 2.153(15)
Ru1A O2 2.38(2)
Ru1A O3 1.896(11)
Ru1A O4 1.59(2)
Ru1A O5 2.376(12)
Ru1A C16 2.44(2)
Ru2 N1 2.087(4)
Ru2 N2 2.087(6)
Ru2 N3 2.084(4)
Ru2 N4 2.068(6)
Cl1 C5 1.729(6)
Cl2 C10 1.721(9)
Cl3 C15 1.717(7)
Cl4 C20 1.727(8)
Cl5 O5 1.464(4)
Cl5 O6 1.445(6)
Cl5 O7 1.370(5)
Cl5 O8 1.392(5)
O1 C1 1.297(7)
O2 C6 1.300(8)
O3 C11 1.301(7)
O4 C16 1.282(8)
N1 C1 1.363(7)
N1 C5 1.358(7)
N2 C6 1.352(8)
N2 C10 1.354(9)
N3 C11 1.355(7)
N3 C15 1.358(7)
N4 C16 1.381(9)
N4 C20 1.354(8)
C1 C2 1.415(8)
C2 C3 1.366(9)
C3 C4 1.389(9)
C4 C5 1.360(8)
C6 C7 1.407(10)
C7 C8 1.353(13)
C8 C9 1.354(15)
C9 C10 1.366(12)
C11 C12 1.399(8)
C12 C13 1.371(9)
C13 C14 1.384(10)
C14 C15 1.370(9)
C16 C17 1.409(9)
C17 C18 1.335(12)
C18 C19 1.388(14)
C19 C20 1.374(11)
Cl8A C22A 1.739(11)
Cl9A C22A 1.740(11)
Cl8 C22 1.742(9)
Cl9 C22 1.753(9)
Cl6 C21 1.736(9)
Cl7 C21 1.736(9)
Cl6A C21A 1.739(11)
Cl7A C21A 1.738(11)

loop_
_twin_individual_id
_twin_individual_mass_fraction_refined
1 0.5974(11)
2 0.4026(11)
